data_1100090
loop_
_publ_author_name
'Baur, W. H.'

_publ_section_title
;
 On the crystal chemistry of salt hydrates. II. A neutron
 diffraction study of MgSO~4~.4H~2~O
;
_journal_coden_ASTM ACCRA9
_journal_issue 7
_journal_name_full 'Acta Crystallographica'
_journal_page_first 863
_journal_page_last 869
_journal_paper_doi 10.1107/S0365110X64002304
_journal_volume 17
_journal_year 1964
_chemical_formula_moiety 'Mg S O4, 4(H2 O)'
_chemical_formula_sum 'H8 Mg O8 S'
_chemical_name_mineral Starkeyite
_chemical_name_systematic 'Magnesium sulfate tetrahydrate'
_space_group_IT_number 14
_symmetry_cell_setting monoclinic
_symmetry_Int_Tables_number 14
_symmetry_space_group_name_Hall '-P 2yn'
_symmetry_space_group_name_H-M 'P 1 21/n 1'
_cell_angle_alpha 90
_cell_angle_beta 90.85(17)
_cell_angle_gamma 90
_cell_formula_units_Z 4
_cell_length_a 5.922(6)
_cell_length_b 13.604(4)
_cell_length_c 7.905(5)
_cell_volume 636.8
_exptl_crystal_density_meas 2.01
_refine_ls_R_factor_all 0.086
_cod_depositor_comments
;
 Adding the _chemical_formula_moiety and _chemical_formula_sum data items.

 Antanas Vaitkus,
 2017-09-09
;
_cod_database_code 1100090

loop_
_symmetry_equiv_pos_as_xyz
x,y,z
1/2+x,1/2-y,1/2+z
-x,-y,-z
1/2-x,1/2+y,1/2-z

loop_
_atom_site_label
_atom_site_type_symbol
_atom_site_symmetry_multiplicity
_atom_site_Wyckoff_symbol
_atom_site_fract_x
_atom_site_fract_y
_atom_site_fract_z
_atom_site_occupancy
_atom_site_attached_hydrogens
_atom_site_calc_flag
Mg1 Mg2+ 4 e 0.0691(4) 0.1030(2) 0.2216(3) 1. 0 d
S1 S6+ 4 e 0.1957(3) 0.1070(1) 0.8263(2) 1. 0 d
O1 O2- 4 e 0.0074(6) 0.0460(2) 0.7601(4) 1. 0 d
O2 O2- 4 e 0.2482(7) 0.0774(2) 0.0011(4) 1. 0 d
O3 O2- 4 e 0.3975(8) 0.0913(3) 0.7218(5) 1. 0 d
O4 O2- 4 e 0.1290(6) 0.2106(2) 0.8148(5) 1. 0 d
O5 O2- 4 e 0.3583(9) 0.0740(3) 0.3589(5) 1. 0 d
O6 O2- 4 e 0.7716(7) 0.1395(3) 0.0914(5) 1. 0 d
O7 O2- 4 e 0.8974(8) 0.1282(3) 0.4412(5) 1. 0 d
O8 O2- 4 e 0.1752(7) 0.2482(3) 0.2222(6) 1. 0 d
H1 H1+ 4 e 0.3726(23) 0.0851(8) 0.4797(13) 1. 0 d
H2 H1+ 4 e 0.4580(16) 0.0232(9) 0.3246(12) 1. 0 d
H3 H1+ 4 e 0.6802(23) 0.1904(11) 0.1417(20) 1. 0 d
H4 H1+ 4 e 0.6819(29) 0.0943(12) 0.0330(29) 1. 0 d
H5 H1+ 4 e 0.8018(23) 0.1855(8) 0.4560(16) 1. 0 d
H6 H1+ 4 e 0.9207(20) 0.0980(9) 0.5533(12) 1. 0 d
H7 H1+ 4 e 0.3167(18) 0.2645(8) 0.2753(18) 1. 0 d
H8 H1+ 4 e 0.5771(20) 0.1938(6) 0.7249(12) 1. 0 d

loop_
_atom_type_symbol
_atom_type_oxidation_number
Mg2+ 2.000
S6+ 6.000
O2- -2.000
H1+ 1.000
